data_4072158
loop_
_publ_author_name
'Coote, Michelle L.'
'Krenske, Elizabeth H.'
'Porter, Keith A.'
'Weir, Michelle L.'
'Willis, Anthony C.'
'Zhou, Xiangting'
'Wild, S. Bruce'

_publ_section_title
;
 Asymmetric Synthesis of a Tertiary Arsine by Nucleophilic Addition to a
 Chiral Phosphine-Stabilized Arsenium Salt
;
_journal_issue 19
_journal_name_full Organometallics
_journal_page_first 5099
_journal_paper_doi 10.1021/om8006272
_journal_volume 27
_journal_year 2008
_chemical_absolute_configuration rmad
_chemical_compound_source
;
?
;
_chemical_formula_moiety ' C37 H33 As O P +, P F6 -, .37(C4 H10 O), .13(C H2 Cl2), .13(C H2 Cl2) '
_chemical_formula_sum 'C38.73 H37.2 As Cl0.53 F6 O1.37 P2'
_chemical_formula_weight 794.34
_chemical_melting_point ?
_chemical_name_systematic
;                                                                               
?                                                                               
;
_space_group_IT_number 178
_symmetry_cell_setting hexagonal
_symmetry_space_group_name_Hall 'P 61 2 (0 0 5)'
_symmetry_space_group_name_H-M 'P 61 2 2'
_atom_sites_solution_hydrogens geom
_atom_sites_solution_primary direct
_audit_creation_date 04-26-03
_audit_creation_method CRYSTALS_ver_12-03-99
_audit_update_record
;
2004-03-26 - Report on C38.62 H36.89 As1 Cl0.60 F6 O1.33 P2 
             by Anthony C. Willis
             for  Bruce Wild and Elizabeth Krenske

2002-03-26 - passes checkcif tests with minor warnings  
2006-10-11 - cif edited for paper

;
_cell_angle_alpha 90
_cell_angle_beta 90
_cell_angle_gamma 120
_cell_formula_units_Z 12
_cell_length_a 16.4243(2)
_cell_length_b 16.4243(2)
_cell_length_c 47.0990(4)
_cell_measurement_reflns_used 113171
_cell_measurement_temperature 200
_cell_measurement_theta_max 25
_cell_measurement_theta_min 2
_cell_volume 11003.1(2)
_computing_cell_refinement
; 
 Denzo/Scalepack (Otwinowski & Minor, 1996) 
;
_computing_data_collection
; 
 COLLECT (Nonius BV, 1997) 
;
_computing_data_reduction
; 
 Denzo/Scalepack (Otwinowski & Minor, 1996) 
;
_computing_molecular_graphics
; 
ORTEP-II (Johnson 1976) in teXsan (MSC, 1992-1997)
;
_computing_publication_material
; 
 CRYSTALS (Watkin et al 2001) 
;
_computing_structure_refinement
; 
 CRYSTALS (Watkin et al 2001) 
;
_computing_structure_solution
; 
 SIR92 (Altomare et al, 1994) 
;
_diffrn_ambient_temperature 200
_diffrn_measured_fraction_theta_full 0.994
_diffrn_measured_fraction_theta_max 0.994
_diffrn_measurement_device_type
; 
Nonius Kappa CCD 
;
_diffrn_measurement_method ' \f and \w scans with CCD '
_diffrn_radiation_monochromator graphite
_diffrn_radiation_type 'Mo K\a'
_diffrn_radiation_wavelength 0.71073
_diffrn_reflns_av_R_equivalents 0.07
_diffrn_reflns_limit_h_max 19
_diffrn_reflns_limit_h_min -19
_diffrn_reflns_limit_k_max 18
_diffrn_reflns_limit_k_min -19
_diffrn_reflns_limit_l_max 55
_diffrn_reflns_limit_l_min -33
_diffrn_reflns_number 53391
_diffrn_reflns_theta_full 25
_diffrn_reflns_theta_max 25.027
_diffrn_reflns_theta_min 2.518
_diffrn_standards_decay_% 0.00
_diffrn_standards_interval_count 0
_diffrn_standards_interval_time 0
_diffrn_standards_number 0
_exptl_absorpt_coefficient_mu 1.115
_exptl_absorpt_correction_T_max 0.852
_exptl_absorpt_correction_T_min 0.676
_exptl_absorpt_correction_type integration
_exptl_absorpt_process_details
;
via Gaussian method (Coppens, 1970) implemented in maXus (2000)
;
_exptl_crystal_colour ' colourless '
_exptl_crystal_density_diffrn 1.438
_exptl_crystal_density_meas ?
_exptl_crystal_description ' needle '
_exptl_crystal_F_000 4879.122
_exptl_crystal_size_max 0.50
_exptl_crystal_size_mid 0.16
_exptl_crystal_size_min 0.16
_refine_diff_density_max 0.54
_refine_diff_density_min -0.63
_refine_ls_abs_structure_details 'Flack, 2636 Friedel-pairs'
_refine_ls_abs_structure_Flack -0.009(11)
_refine_ls_extinction_method None
_refine_ls_goodness_of_fit_ref 1.1271
_refine_ls_hydrogen_treatment noref
_refine_ls_matrix_type full
_refine_ls_number_parameters 451
_refine_ls_number_reflns 4312
_refine_ls_number_restraints 8
_refine_ls_R_factor_all 0.0464
_refine_ls_R_factor_gt 0.0366
_refine_ls_shift/su_max 0.002
_refine_ls_structure_factor_coef F
_refine_ls_weighting_details
;
 Method, part 1, Chebychev polynomial, (Watkin, 1994, Prince, 1982) 
 [weight] = 1.0/[A~0~*T~0~(x)+A~1~*T~1~(x) ... +A~n-1~]*T~n-1~(x)] 
 where A~i~ are the Chebychev coefficients listed below and x= Fcalc/Fmax 
 Method = Robust Weighting (Prince, 1982) 
 W = [weight] * [1-(deltaF/6*sigmaF)^2^]^2^ 
 A~i~ are: 
 1.01 -0.433 0.946 -0.171 0.234 
;
_refine_ls_weighting_scheme calc
_refine_ls_wR_factor_all 0.0432
_refine_ls_wR_factor_gt 0.0386
_refine_ls_wR_factor_ref 0.0386
_reflns_limit_h_max 0
_reflns_limit_h_min -16
_reflns_limit_k_max 19
_reflns_limit_k_min 0
_reflns_limit_l_max 55
_reflns_limit_l_min 0
_reflns_number_gt 4312
_reflns_number_total 6473
_reflns_threshold_expression I>2.00u(I)
_cod_data_source_file om8006272_si_002.cif
_cod_data_source_block ehk9
_cod_depositor_comments
;
The following automatic conversions were performed:

'_chemical_melting_point' value 'not measured' was changed to '?' -
the value is undefined or not given.

'_symmetry_cell_setting' value
'Hexagonal' changed to 'hexagonal' according to
/home/saulius/struct/CIF-dictionaries/cif_core.dic dictionary named
'cif_core.dic' version 2.4.1 from 2010-06-29.

Automatic conversion script
Id: cif_fix_values 1715 2011-07-08 13:25:40Z adriana 

The following automatic conversions were performed:

'_exptl_crystal_density_meas' value 'not measured' was changed to '?'
- the value is perceived as not measured.

Automatic conversion script
Id: cif_fix_values 3008 2015-01-20 13:52:24Z robertas 
;
_cod_original_sg_symbol_H-M 'P 61 2 2 '
_cod_original_formula_sum ' C38.73 H37.20 As1 Cl0.53 F6 O1.37 P2 '
_cod_database_code 4072158

loop_
_symmetry_equiv_pos_as_xyz
x,y,z
x-y,x,z+1/6
-y,x-y,z+1/3
-x,-y,z+1/2
-x+y,-x,z+2/3
y,-x+y,z+5/6
x-y,-y,-z
-y,-x,-z+5/6
-x,-x+y,-z+2/3
-x+y,y,-z+1/2
y,x,-z+1/3
x,x-y,-z+1/6

loop_
_atom_site_label
_atom_site_type_symbol
_atom_site_fract_x
_atom_site_fract_y
_atom_site_fract_z
_atom_site_U_iso_or_equiv
_atom_site_occupancy
_atom_site_adp_type
_atom_site_refinement_flags_posn
_atom_site_refinement_flags_adp
_atom_site_refinement_flags_occupancy
As1 As 0.54361(3) 0.05011(3) 0.147288(10) 0.0425 1.0000 Uani . . .
Cl82 Cl 0.7048(11) -0.0946(10) -0.0106(3) 0.169(4) 0.266(7) Uiso D . P
Cl92 Cl 0.8513(6) 0.0556(6) -0.05668(18) 0.116(4) 0.266(7) Uiso . . P
P1 P 0.58786(8) 0.19360(8) 0.17045(2) 0.0356 1.0000 Uani . . .
P2 P 0.78552(12) 0.39276(6) 0.0833 0.0404 1.0000 Uani S T .
P3 P 1.07309(14) 0.07309(14) 0.1667 0.0697 1.0000 Uani S T .
F1 F 0.7057(2) 0.2989(2) 0.09762(6) 0.0639 1.0000 Uani . . .
F2 F 0.8637(2) 0.3782(3) 0.09787(7) 0.0783 1.0000 Uani . . .
F3 F 0.7844(2) 0.3333(2) 0.05659(6) 0.0657 1.0000 Uani . . .
F4 F 1.1493(4) 0.1371(4) 0.18841(12) 0.1550 1.0000 Uani . . .
F5 F 1.0192(3) 0.1270(3) 0.17215(13) 0.1337 1.0000 Uani . . .
F6 F 1.0154(5) 0.0043(4) 0.19008(17) 0.2170 1.0000 Uani . . .
O1 O 0.3908(2) 0.0579(2) 0.17251(7) 0.0513 1.0000 Uani . . .
O71 O 0.7193(6) 0.0000 0.0000 0.098(3) 0.734(7) Uiso DS . P
C1 C 0.5234(3) 0.2502(3) 0.15804(8) 0.0393 1.0000 Uani . . .
C2 C 0.5727(4) 0.3314(3) 0.14169(9) 0.0468 1.0000 Uani . . .
C3 C 0.5270(4) 0.3766(4) 0.13065(10) 0.0544 1.0000 Uani . . .
C4 C 0.4336(4) 0.3413(4) 0.13535(11) 0.0628 1.0000 Uani . . .
C5 C 0.3833(4) 0.2603(4) 0.15108(12) 0.0641 1.0000 Uani . . .
C6 C 0.4262(3) 0.2129(3) 0.16289(10) 0.0474 1.0000 Uani . . .
C7 C 0.3660(3) 0.1255(4) 0.17979(12) 0.0555 1.0000 Uani . . .
C8 C 0.3297(4) -0.0317(4) 0.18486(12) 0.0636 1.0000 Uani . . .
C9 C 0.5751(3) 0.1761(3) 0.20881(8) 0.0382 1.0000 Uani . . .
C10 C 0.6466(3) 0.1506(3) 0.21942(8) 0.0374 1.0000 Uani . . .
C11 C 0.6149(3) 0.0554(3) 0.22597(8) 0.0419 1.0000 Uani . . .
C12 C 0.6768(4) 0.0281(3) 0.23419(9) 0.0473 1.0000 Uani . . .
C13 C 0.7740(3) 0.0914(4) 0.23455(9) 0.0468 1.0000 Uani . . .
C14 C 0.8400(4) 0.0635(4) 0.24067(12) 0.0637 1.0000 Uani . . .
C15 C 0.9335(5) 0.1245(5) 0.24015(15) 0.0851 1.0000 Uani . . .
C16 C 0.9660(4) 0.2193(5) 0.23304(14) 0.0737 1.0000 Uani . . .
C17 C 0.9067(3) 0.2507(4) 0.22737(11) 0.0557 1.0000 Uani . . .
C18 C 0.8070(3) 0.1874(3) 0.22821(9) 0.0419 1.0000 Uani . . .
C19 C 0.7404(3) 0.2172(3) 0.22153(8) 0.0369 1.0000 Uani . . .
C20 C 0.7726(3) 0.3183(3) 0.21577(9) 0.0372 1.0000 Uani . . .
C21 C 0.8148(3) 0.3882(3) 0.23768(9) 0.0382 1.0000 Uani . . .
C22 C 0.8307(3) 0.3660(3) 0.26589(10) 0.0446 1.0000 Uani . . .
C23 C 0.8714(3) 0.4349(4) 0.28578(11) 0.0536 1.0000 Uani . . .
C24 C 0.9002(3) 0.5287(4) 0.27965(11) 0.0567 1.0000 Uani . . .
C25 C 0.8863(3) 0.5530(4) 0.25303(11) 0.0502 1.0000 Uani . . .
C26 C 0.8429(3) 0.4830(3) 0.23144(9) 0.0395 1.0000 Uani . . .
C27 C 0.8270(3) 0.5068(3) 0.20407(10) 0.0448 1.0000 Uani . . .
C28 C 0.7859(3) 0.4402(3) 0.18333(10) 0.0427 1.0000 Uani . . .
C29 C 0.7581(3) 0.3451(3) 0.18917(8) 0.0348 1.0000 Uani . . .
C30 C 0.7142(3) 0.2719(3) 0.16613(9) 0.0395 1.0000 Uani . . .
C31 C 0.5083(4) 0.0871(3) 0.11187(9) 0.0495 1.0000 Uani . . .
C32 C 0.6688(3) 0.0731(3) 0.13731(9) 0.0416 1.0000 Uani . . .
C33 C 0.7123(4) 0.0452(4) 0.15756(10) 0.0514 1.0000 Uani . . .
C34 C 0.7984(4) 0.0534(4) 0.15184(12) 0.0591 1.0000 Uani . . .
C35 C 0.8412(4) 0.0881(4) 0.12612(13) 0.0659 1.0000 Uani . . .
C36 C 0.7984(4) 0.1148(4) 0.10623(13) 0.0647 1.0000 Uani . . .
C37 C 0.7133(4) 0.1090(3) 0.11156(11) 0.0505 1.0000 Uani . . .
C72 C 0.7382(11) -0.0592(11) -0.0200(4) 0.169(4) 0.734(7) Uiso D . P
C73 C 0.6478(8) -0.1424(8) -0.0235(2) 0.106(3) 0.734(7) Uiso D . P
C81 C 0.8176(19) 0.0000 0.0000 0.098(3) 0.266(7) Uiso DS . P
C91 C 0.9321(12) 0.0679(12) -0.083300(10) 0.077(9) 0.266(7) Uiso S . P
H21 H 0.6412 0.3573 0.13788 0.0588 1.0000 Uiso R . .
H31 H 0.5631 0.4353 0.11920 0.0699 1.0000 Uiso R . .
H41 H 0.4013 0.3742 0.12738 0.0833 1.0000 Uiso R . .
H51 H 0.3145 0.2348 0.15413 0.0822 1.0000 Uiso R . .
H71 H 0.3767 0.1399 0.20054 0.0680 1.0000 Uiso R . .
H72 H 0.2982 0.1012 0.17526 0.0680 1.0000 Uiso R . .
H81 H 0.3503 -0.0772 0.17907 0.0690 1.0000 Uiso R . .
H82 H 0.3320 -0.0259 0.20602 0.0690 1.0000 Uiso R . .
H83 H 0.2639 -0.0549 0.17815 0.0690 1.0000 Uiso R . .
H91 H 0.5860 0.2353 0.21822 0.0448 1.0000 Uiso R . .
H92 H 0.5102 0.1241 0.21333 0.0448 1.0000 Uiso R . .
H111 H 0.5464 0.0079 0.22454 0.0469 1.0000 Uiso R . .
H121 H 0.6526 -0.0386 0.24012 0.0579 1.0000 Uiso R . .
H141 H 0.8171 -0.0038 0.24558 0.0809 1.0000 Uiso R . .
H151 H 0.9791 0.1029 0.24474 0.1110 1.0000 Uiso R . .
H161 H 1.0353 0.2642 0.23220 0.0887 1.0000 Uiso R . .
H171 H 0.9319 0.3184 0.22254 0.0674 1.0000 Uiso R . .
H221 H 0.8118 0.2997 0.27092 0.0509 1.0000 Uiso R . .
H231 H 0.8811 0.4179 0.30539 0.0603 1.0000 Uiso R . .
H241 H 0.9307 0.5780 0.29466 0.0641 1.0000 Uiso R . .
H251 H 0.9067 0.6201 0.24865 0.0578 1.0000 Uiso R . .
H271 H 0.8462 0.5736 0.19974 0.0536 1.0000 Uiso R . .
H281 H 0.7755 0.4586 0.16402 0.0505 1.0000 Uiso R . .
H301 H 0.7455 0.2329 0.16616 0.0489 1.0000 Uiso R . .
H302 H 0.7254 0.3048 0.14747 0.0489 1.0000 Uiso R . .
H311 H 0.4440 0.0788 0.11388 0.0580 1.0000 Uiso R . .
H312 H 0.5544 0.1545 0.10767 0.0580 1.0000 Uiso R . .
H313 H 0.5085 0.0468 0.09597 0.0580 1.0000 Uiso R . .
H331 H 0.6809 0.0192 0.17621 0.0617 1.0000 Uiso R . .
H341 H 0.8297 0.0342 0.16644 0.0711 1.0000 Uiso R . .
H351 H 0.9036 0.0939 0.12194 0.0798 1.0000 Uiso R . .
H361 H 0.8296 0.1390 0.08744 0.0760 1.0000 Uiso R . .
H371 H 0.6838 0.1305 0.09700 0.0589 1.0000 Uiso R . .
H721 H 0.7846 -0.0750 -0.0117 0.2025 0.7333 Uiso R . .
H722 H 0.7625 -0.0262 -0.0385 0.2025 0.7333 Uiso R . .
H731 H 0.6538 -0.1867 -0.0368 0.1269 0.7333 Uiso R . .
H732 H 0.6245 -0.1736 -0.0047 0.1269 0.7333 Uiso R . .
H733 H 0.6023 -0.1248 -0.0315 0.1269 0.7333 Uiso R . .
H811 H 0.8627 0.019915 -0.016258 0.1173 0.2667 Uiso R . .
H911 H 0.9949 0.0901 -0.074271 0.0926 0.2667 Uiso R . .

loop_
_atom_site_aniso_label
_atom_site_aniso_U_11
_atom_site_aniso_U_22
_atom_site_aniso_U_33
_atom_site_aniso_U_23
_atom_site_aniso_U_13
_atom_site_aniso_U_12
As1 0.0421(3) 0.0373(3) 0.0452(2) 0.0007(2) 0.0042(2) 0.0178(2)
P1 0.0357(6) 0.0379(6) 0.0334(5) 0.0029(5) 0.0028(5) 0.0185(5)
P2 0.0392(9) 0.0476(8) 0.0317(8) 0.0031(6) 0.0000 0.0196(5)
P3 0.0564(10) 0.0564(10) 0.1005(17) 0.0070(6) -0.0070(6) 0.0315(11)
F1 0.066(2) 0.0488(17) 0.0676(18) 0.0139(14) 0.0138(15) 0.0213(15)
F2 0.063(2) 0.114(3) 0.0665(19) 0.0077(18) -0.0121(16) 0.051(2)
F3 0.077(2) 0.086(2) 0.0458(16) -0.0153(15) -0.0018(15) 0.0494(18)
F4 0.158(5) 0.171(5) 0.139(4) -0.045(4) -0.059(4) 0.085(4)
F5 0.101(3) 0.115(4) 0.213(5) 0.019(4) 0.020(3) 0.076(3)
F6 0.236(7) 0.135(5) 0.306(8) 0.128(5) 0.157(6) 0.112(5)
O1 0.047(2) 0.050(2) 0.057(2) 0.0059(16) 0.0058(16) 0.0247(17)
C1 0.044(3) 0.045(3) 0.035(2) -0.0033(19) 0.0012(19) 0.027(2)
C2 0.054(3) 0.054(3) 0.040(2) 0.004(2) 0.004(2) 0.032(3)
C3 0.076(4) 0.061(3) 0.039(3) 0.011(2) 0.006(2) 0.043(3)
C4 0.081(4) 0.067(4) 0.060(3) 0.002(3) -0.005(3) 0.052(3)
C5 0.056(3) 0.074(4) 0.075(4) 0.005(3) -0.002(3) 0.042(3)
C6 0.042(3) 0.054(3) 0.048(3) 0.000(2) 0.000(2) 0.025(2)
C7 0.039(3) 0.059(3) 0.072(3) 0.008(3) 0.005(3) 0.027(3)
C8 0.056(3) 0.051(3) 0.065(3) 0.008(3) 0.008(3) 0.013(3)
C9 0.035(2) 0.043(2) 0.034(2) -0.0023(19) 0.0035(18) 0.017(2)
C10 0.039(3) 0.043(3) 0.031(2) 0.0016(19) 0.0030(18) 0.020(2)
C11 0.040(3) 0.042(3) 0.035(2) 0.004(2) 0.0025(19) 0.014(2)
C12 0.061(3) 0.043(3) 0.040(3) 0.012(2) 0.011(2) 0.028(3)
C13 0.054(3) 0.051(3) 0.040(2) 0.010(2) 0.002(2) 0.029(3)
C14 0.062(4) 0.063(4) 0.077(4) 0.022(3) 0.004(3) 0.040(3)
C15 0.070(5) 0.094(5) 0.114(6) 0.028(4) -0.002(4) 0.058(4)
C16 0.048(3) 0.077(4) 0.097(5) 0.016(4) 0.000(3) 0.032(3)
C17 0.043(3) 0.057(3) 0.068(3) 0.006(3) -0.002(2) 0.026(3)
C18 0.037(2) 0.054(3) 0.037(2) 0.002(2) 0.0001(19) 0.024(2)
C19 0.038(2) 0.038(2) 0.032(2) 0.0008(19) 0.0058(19) 0.018(2)
C20 0.027(2) 0.042(3) 0.042(2) 0.0040(19) 0.0049(19) 0.0163(19)
C21 0.032(2) 0.043(3) 0.040(2) -0.005(2) 0.0041(18) 0.020(2)
C22 0.033(2) 0.050(3) 0.044(3) -0.002(2) 0.001(2) 0.016(2)
C23 0.039(3) 0.065(4) 0.047(3) -0.011(2) -0.007(2) 0.018(3)
C24 0.044(3) 0.062(4) 0.055(3) -0.019(3) 0.000(2) 0.019(3)
C25 0.041(3) 0.044(3) 0.059(3) -0.012(3) 0.007(2) 0.017(2)
C26 0.028(2) 0.040(3) 0.047(3) -0.004(2) 0.0044(19) 0.014(2)
C27 0.037(3) 0.034(2) 0.063(3) 0.003(2) 0.011(2) 0.018(2)
C28 0.041(3) 0.038(3) 0.047(3) 0.002(2) 0.000(2) 0.018(2)
C29 0.029(2) 0.042(2) 0.032(2) 0.0011(19) 0.0045(18) 0.0167(19)
C30 0.043(3) 0.045(3) 0.034(2) 0.0034(19) 0.0082(19) 0.025(2)
C31 0.052(3) 0.048(3) 0.045(2) -0.010(2) -0.001(2) 0.022(2)
C32 0.042(3) 0.041(3) 0.044(3) -0.002(2) 0.006(2) 0.022(2)
C33 0.054(3) 0.052(3) 0.049(3) -0.002(2) 0.004(2) 0.026(3)
C34 0.049(3) 0.065(3) 0.064(3) 0.007(3) 0.001(3) 0.029(3)
C35 0.047(3) 0.072(4) 0.081(4) 0.006(3) 0.012(3) 0.031(3)
C36 0.052(3) 0.069(4) 0.069(4) 0.016(3) 0.021(3) 0.027(3)
C37 0.055(3) 0.040(3) 0.052(3) -0.002(2) -0.002(2) 0.021(2)

loop_
_atom_type_symbol
_atom_type_scat_dispersion_real
_atom_type_scat_dispersion_imag
_atom_type_scat_Cromer_Mann_a1
_atom_type_scat_Cromer_Mann_b1
_atom_type_scat_Cromer_Mann_a2
_atom_type_scat_Cromer_Mann_b2
_atom_type_scat_Cromer_Mann_a3
_atom_type_scat_Cromer_Mann_b3
_atom_type_scat_Cromer_Mann_a4
_atom_type_scat_Cromer_Mann_b4
_atom_type_scat_Cromer_Mann_c
_atom_type_scat_source
'C   ' 0.0033 0.0016 2.3100 20.8439 1.0200 10.2075 1.5886 0.5687 0.8650 51.6512 0.2156 International_Tables_Vol_IV_Table_2.2B
'H   ' 0.0000 0.0000 0.4930 10.5109 0.3229 26.1257 0.1402 3.1424 0.0408 57.7998 0.0030 International_Tables_Vol_IV_Table_2.2B
'As  ' 0.0499 2.0058 16.6723 2.6345 6.0701 0.2647 3.4313 12.9479 4.2779 47.7972 2.5310 International_Tables_Vol_IV_Table_2.2B
'Cl  ' 0.1484 0.1585 11.4604 0.0104 7.1964 1.1662 6.2556 18.5194 1.6455 47.7784 -9.5574 International_Tables_Vol_IV_Table_2.2B
'F   ' 0.0171 0.0103 3.5392 10.2825 2.6412 4.2944 1.5170 0.2615 1.0243 26.1476 0.2776 International_Tables_Vol_IV_Table_2.2B
'O   ' 0.0106 0.0060 3.0485 13.2771 2.2868 5.7011 1.5463 0.3239 0.8670 32.9089 0.2508 International_Tables_Vol_IV_Table_2.2B
'P   ' 0.1023 0.0942 6.4345 1.9067 4.1791 27.1570 1.7800 0.5260 1.4908 68.1645 1.1149 International_Tables_Vol_IV_Table_2.2B

loop_
_exptl_crystal_face_index_h
_exptl_crystal_face_index_k
_exptl_crystal_face_index_l
_exptl_crystal_face_perp_dist
0 0 1 0.230
0 0 -1 0.270
1 0 0 0.090
-1 0 0 0.070
0 1 0 0.120
0 -1 0 0.050
1 -1 0 0.050
-1 1 0 0.110

loop_
_geom_angle_atom_site_label_1
_geom_angle_site_symmetry_1
_geom_angle_atom_site_label_2
_geom_angle_atom_site_label_3
_geom_angle_site_symmetry_3
_geom_angle
_geom_angle_publ_flag
P1 . As1 C31 . 94.33(14) yes
P1 . As1 C32 . 98.61(13) yes
C31 . As1 C32 . 100.4(2) yes
As1 . P1 C1 . 113.24(14) yes
As1 . P1 C9 . 110.30(15) yes
C1 . P1 C9 . 110.4(2) yes
As1 . P1 C30 . 109.02(14) yes
C1 . P1 C30 . 110.6(2) yes
C9 . P1 C30 . 102.84(19) yes
F1 12_555 P2 F3 12_555 89.36(17) yes
F1 12_555 P2 F2 12_555 90.48(17) yes
F3 12_555 P2 F2 12_555 90.61(18) yes
F1 12_555 P2 F1 . 88.8(2) yes
F3 12_555 P2 F1 . 89.81(16) yes
F2 12_555 P2 F1 . 179.18(18) yes
F1 12_555 P2 F2 . 179.18(18) yes
F3 12_555 P2 F2 . 90.20(18) yes
F2 12_555 P2 F2 . 90.2(3) yes
F1 . P2 F2 . 90.48(17) yes
F1 12_555 P2 F3 . 89.81(16) yes
F3 12_555 P2 F3 . 178.8(3) yes
F2 12_555 P2 F3 . 90.21(18) yes
F1 . P2 F3 . 89.36(17) yes
F2 . P2 F3 . 90.61(18) yes
F5 11_645 P3 F4 11_645 90.0(3) yes
F5 11_645 P3 F6 11_645 88.9(3) yes
F4 11_645 P3 F6 11_645 90.9(4) yes
F5 11_645 P3 F4 . 90.0(3) yes
F4 11_645 P3 F4 . 84.1(5) yes
F6 11_645 P3 F4 . 174.8(5) yes
F5 11_645 P3 F5 . 179.87(18) yes
F4 11_645 P3 F5 . 89.9(3) yes
F6 11_645 P3 F5 . 91.0(3) yes
F4 . P3 F5 . 90.1(3) yes
F5 11_645 P3 F6 . 91.1(3) yes
F4 11_645 P3 F6 . 175.0(5) yes
F6 11_645 P3 F6 . 94.0(7) yes
F4 . P3 F6 . 91.0(4) yes
F5 . P3 F6 . 89.0(3) yes
C7 . O1 C8 . 112.5(4) yes
C72 7_555 O71 C72 . 115.5(14) yes
P1 . C1 C2 . 117.3(3) yes
P1 . C1 C6 . 123.1(4) yes
C2 . C1 C6 . 119.5(4) yes
C1 . C2 C3 . 120.4(5) yes
C1 . C2 H21 . 119.804 no
C3 . C2 H21 . 119.809 no
C2 . C3 C4 . 120.4(5) yes
C2 . C3 H31 . 119.815 no
C4 . C3 H31 . 119.815 no
C3 . C4 C5 . 120.2(5) yes
C3 . C4 H41 . 119.918 no
C5 . C4 H41 . 119.915 no
C4 . C5 C6 . 121.6(5) yes
C4 . C5 H51 . 119.198 no
C6 . C5 H51 . 119.198 no
C1 . C6 C5 . 118.0(5) yes
C1 . C6 C7 . 124.1(4) yes
C5 . C6 C7 . 117.9(4) yes
C6 . C7 O1 . 108.3(4) yes
C6 . C7 H71 . 109.769 no
O1 . C7 H71 . 109.767 no
C6 . C7 H72 . 109.771 no
O1 . C7 H72 . 109.767 no
H71 . C7 H72 . 109.467 no
O1 . C8 H81 . 109.471 no
O1 . C8 H82 . 109.464 no
H81 . C8 H82 . 109.476 no
O1 . C8 H83 . 109.465 no
H81 . C8 H83 . 109.476 no
H82 . C8 H83 . 109.476 no
P1 . C9 C10 . 109.0(3) yes
P1 . C9 H91 . 109.586 no
C10 . C9 H91 . 109.583 no
P1 . C9 H92 . 109.585 no
C10 . C9 H92 . 109.587 no
H91 . C9 H92 . 109.467 no
C9 . C10 C11 . 118.0(4) yes
C9 . C10 C19 . 121.2(4) yes
C11 . C10 C19 . 120.7(4) yes
C10 . C11 C12 . 120.4(4) yes
C10 . C11 H111 . 119.812 no
C12 . C11 H111 . 119.806 no
C11 . C12 C13 . 121.4(4) yes
C11 . C12 H121 . 119.304 no
C13 . C12 H121 . 119.302 no
C12 . C13 C14 . 122.6(5) yes
C12 . C13 C18 . 118.8(4) yes
C14 . C13 C18 . 118.6(5) yes
C13 . C14 C15 . 122.1(5) yes
C13 . C14 H141 . 118.959 no
C15 . C14 H141 . 118.965 no
C14 . C15 C16 . 119.1(5) yes
C14 . C15 H151 . 120.455 no
C16 . C15 H151 . 120.459 no
C15 . C16 C17 . 121.7(6) yes
C15 . C16 H161 . 119.123 no
C17 . C16 H161 . 119.127 no
C16 . C17 C18 . 120.2(5) yes
C16 . C17 H171 . 119.913 no
C18 . C17 H171 . 119.913 no
C17 . C18 C13 . 118.3(4) yes
C17 . C18 C19 . 122.2(4) yes
C13 . C18 C19 . 119.4(4) yes
C18 . C19 C10 . 119.0(4) yes
C18 . C19 C20 . 120.8(4) yes
C10 . C19 C20 . 120.2(4) yes
C19 . C20 C21 . 121.2(4) yes
C19 . C20 C29 . 119.6(4) yes
C21 . C20 C29 . 119.1(4) yes
C20 . C21 C22 . 122.6(4) yes
C20 . C21 C26 . 119.4(4) yes
C22 . C21 C26 . 118.1(4) yes
C21 . C22 C23 . 120.2(5) yes
C21 . C22 H221 . 119.891 no
C23 . C22 H221 . 119.892 no
C22 . C23 C24 . 122.0(5) yes
C22 . C23 H231 . 119.020 no
C24 . C23 H231 . 119.023 no
C23 . C24 C25 . 119.8(5) yes
C23 . C24 H241 . 120.108 no
C25 . C24 H241 . 120.108 no
C24 . C25 C26 . 120.4(5) yes
C24 . C25 H251 . 119.790 no
C26 . C25 H251 . 119.790 no
C25 . C26 C21 . 119.6(4) yes
C25 . C26 C27 . 121.0(4) yes
C21 . C26 C27 . 119.4(4) yes
C26 . C27 C28 . 121.2(4) yes
C26 . C27 H271 . 119.387 no
C28 . C27 H271 . 119.387 no
C27 . C28 C29 . 120.1(4) yes
C27 . C28 H281 . 119.966 no
C29 . C28 H281 . 119.965 no
C28 . C29 C20 . 120.8(4) yes
C28 . C29 C30 . 120.1(4) yes
C20 . C29 C30 . 119.1(4) yes
C29 . C30 P1 . 113.7(3) yes
C29 . C30 H301 . 108.396 no
P1 . C30 H301 . 108.395 no
C29 . C30 H302 . 108.392 no
P1 . C30 H302 . 108.395 no
H301 . C30 H302 . 109.467 no
As1 . C31 H311 . 109.469 no
As1 . C31 H312 . 109.464 no
H311 . C31 H312 . 109.476 no
As1 . C31 H313 . 109.467 no
H311 . C31 H313 . 109.476 no
H312 . C31 H313 . 109.476 no
As1 . C32 C33 . 115.7(3) yes
As1 . C32 C37 . 124.9(4) yes
C33 . C32 C37 . 119.3(5) yes
C32 . C33 C34 . 120.1(5) yes
C32 . C33 H331 . 119.946 no
C34 . C33 H331 . 119.946 no
C33 . C34 C35 . 120.1(5) yes
C33 . C34 H341 . 119.970 no
C35 . C34 H341 . 119.975 no
C34 . C35 C36 . 119.9(5) yes
C34 . C35 H351 . 120.070 no
C36 . C35 H351 . 120.072 no
C35 . C36 C37 . 121.4(5) yes
C35 . C36 H361 . 119.322 no
C37 . C36 H361 . 119.317 no
C32 . C37 C36 . 119.3(5) yes
C32 . C37 H371 . 120.347 no
C36 . C37 H371 . 120.351 no
O71 . C72 C73 . 103.9(10) yes
O71 . C72 H721 . 110.861 no
C73 . C72 H721 . 110.894 no
O71 . C72 H722 . 110.818 no
C73 . C72 H722 . 110.821 no
H721 . C72 H722 . 109.467 no
C72 . C73 H731 . 109.442 no
C72 . C73 H732 . 109.443 no
H731 . C73 H732 . 109.476 no
C72 . C73 H733 . 109.516 no
H731 . C73 H733 . 109.476 no
H732 . C73 H733 . 109.476 no
Cl82 . C81 Cl82 7_555 106.4(18) yes
Cl82 . C81 H811 7_555 110.250 no
Cl82 7_555 C81 H811 7_555 110.231 no
Cl82 . C81 H811 . 110.231 no
Cl82 7_555 C81 H811 . 110.250 no
H811 7_555 C81 H811 . 109.466 no
Cl92 8_664 C91 Cl92 . 112.9(19) yes
Cl92 8_664 C91 H911 8_664 108.370 no
Cl92 . C91 H911 8_664 108.690 no
Cl92 8_664 C91 H911 . 108.603 no
Cl92 . C91 H911 . 108.600 no
H911 8_664 C91 H911 . 109.617 no

loop_
_geom_bond_atom_site_label_1
_geom_bond_atom_site_label_2
_geom_bond_site_symmetry_2
_geom_bond_distance
_geom_bond_publ_flag
As1 P1 . 2.3579(12) yes
As1 C31 . 1.960(5) yes
As1 C32 . 1.954(5) yes
Cl82 C81 . 1.793(16) yes
Cl92 C91 . 1.76(2) yes
P1 C1 . 1.819(4) yes
P1 C9 . 1.825(4) yes
P1 C30 . 1.826(4) yes
P2 F1 12_555 1.589(3) yes
P2 F3 12_555 1.589(3) yes
P2 F2 12_555 1.575(3) yes
P2 F1 . 1.589(3) yes
P2 F2 . 1.575(3) yes
P2 F3 . 1.589(3) yes
P3 F5 11_645 1.555(4) yes
P3 F4 11_645 1.552(5) yes
P3 F6 11_645 1.524(5) yes
P3 F4 . 1.550(5) yes
P3 F5 . 1.554(4) yes
P3 F6 . 1.522(5) yes
O1 C7 . 1.404(6) yes
O1 C8 . 1.427(6) yes
O71 C72 . 1.492(13) yes
C1 C2 . 1.396(6) yes
C1 C6 . 1.414(6) yes
C2 C3 . 1.393(7) yes
C2 H21 . 1.000 no
C3 C4 . 1.360(7) yes
C3 H31 . 1.000 no
C4 C5 . 1.380(8) yes
C4 H41 . 1.000 no
C5 C6 . 1.399(7) yes
C5 H51 . 1.000 no
C6 C7 . 1.501(7) yes
C7 H71 . 1.000 no
C7 H72 . 1.000 no
C8 H81 . 1.000 no
C8 H82 . 1.000 no
C8 H83 . 1.000 no
C9 C10 . 1.516(6) yes
C9 H91 . 1.000 no
C9 H92 . 1.000 no
C10 C11 . 1.412(6) yes
C10 C19 . 1.377(6) yes
C11 C12 . 1.358(6) yes
C11 H111 . 1.000 no
C12 C13 . 1.404(7) yes
C12 H121 . 1.000 no
C13 C14 . 1.402(7) yes
C13 C18 . 1.419(7) yes
C14 C15 . 1.351(8) yes
C14 H141 . 1.000 no
C15 C16 . 1.410(9) yes
C15 H151 . 1.000 no
C16 C17 . 1.337(7) yes
C16 H161 . 1.000 no
C17 C18 . 1.436(7) yes
C17 H171 . 1.000 no
C18 C19 . 1.439(6) yes
C19 C20 . 1.495(6) yes
C20 C21 . 1.437(6) yes
C20 C29 . 1.387(6) yes
C21 C22 . 1.435(6) yes
C21 C26 . 1.417(6) yes
C22 C23 . 1.359(7) yes
C22 H221 . 1.000 no
C23 C24 . 1.398(8) yes
C23 H231 . 1.000 no
C24 C25 . 1.369(7) yes
C24 H241 . 1.000 no
C25 C26 . 1.430(6) yes
C25 H251 . 1.000 no
C26 C27 . 1.408(7) yes
C27 C28 . 1.366(6) yes
C27 H271 . 1.000 no
C28 C29 . 1.419(6) yes
C28 H281 . 1.000 no
C29 C30 . 1.509(6) yes
C30 H301 . 1.000 no
C30 H302 . 1.000 no
C31 H311 . 1.000 no
C31 H312 . 1.000 no
C31 H313 . 1.000 no
C32 C33 . 1.399(7) yes
C32 C37 . 1.386(7) yes
C33 C34 . 1.377(7) yes
C33 H331 . 1.000 no
C34 C35 . 1.374(7) yes
C34 H341 . 1.000 no
C35 C36 . 1.368(8) yes
C35 H351 . 1.000 no
C36 C37 . 1.376(7) yes
C36 H361 . 1.000 no
C37 H371 . 1.000 no
C72 C73 . 1.439(14) yes
C72 H721 . 1.000 no
C72 H722 . 1.000 no
C73 H731 . 1.000 no
C73 H732 . 1.000 no
C73 H733 . 1.000 no
C81 H811 . 1.000 no
C91 H911 . 1.000 no

loop_
_geom_torsion_atom_site_label_1
_geom_torsion_atom_site_label_2
_geom_torsion_atom_site_label_3
_geom_torsion_atom_site_label_4
_geom_torsion
_geom_torsion_publ_flag
As(1) P(1) C(1) C(2) -108.6(3) no
As(1) P(1) C(1) C(6) 67.8(4) no
As(1) P(1) C(9) C(10) 67.3(3) no
As(1) P(1) C(30) C(29) -154.9(3) no
As(1) C(32) C(33) C(34) 176.2(4) no
As(1) C(32) C(37) C(36) -174.7(4) no
P(1) As(1) C(32) C(33) 89.6(4) no
P(1) As(1) C(32) C(37) -94.3(4) no
P(1) C(1) C(2) C(3) 177.8(4) no
P(1) C(1) C(6) C(5) -176.9(4) no
P(1) C(1) C(6) C(7) 2.9(7) no
P(1) C(9) C(10) C(11) -102.9(4) no
P(1) C(9) C(10) C(19) 74.4(4) no
P(1) C(30) C(29) C(20) 75.1(6) no
P(1) C(30) C(29) C(28) -106.3(4) no
O(1) C(7) C(6) C(1) -41.9(6) no
O(1) C(7) C(6) C(5) 137.8(5) no
C(1) P(1) As(1) C(31) 29.2(2) no
C(1) P(1) As(1) C(32) 130.5(2) no
C(1) P(1) C(9) C(10) -166.8(3) no
C(1) P(1) C(30) C(29) 80.0(4) no
C(1) C(2) C(3) C(4) -1.0(7) no
C(1) C(6) C(5) C(4) -0.5(8) no
C(2) C(1) P(1) C(9) 127.2(3) no
C(2) C(1) P(1) C(30) 14.1(4) no
C(2) C(1) C(6) C(5) -0.5(7) no
C(2) C(1) C(6) C(7) 179.2(4) no
C(2) C(3) C(4) C(5) -0.1(8) no
C(3) C(2) C(1) C(6) 1.2(7) no
C(3) C(4) C(5) C(6) 0.8(9) no
C(4) C(5) C(6) C(7) 179.8(5) no
C(6) C(1) P(1) C(9) -56.4(4) no
C(6) C(1) P(1) C(30) -169.5(4) no
C(6) C(7) O(1) C(8) -172.8(4) no
C(9) P(1) As(1) C(31) 153.5(2) no
C(9) P(1) As(1) C(32) -105.2(2) no
C(9) P(1) C(30) C(29) -37.9(4) no
C(9) C(10) C(11) C(12) 176.7(4) no
C(9) C(10) C(19) C(18) -172.1(4) no
C(9) C(10) C(19) C(20) 5.4(6) no
C(10) C(9) P(1) C(30) -48.9(3) no
C(10) C(11) C(12) C(13) -4.5(7) no
C(10) C(19) C(18) C(13) -4.7(6) no
C(10) C(19) C(18) C(17) 172.2(4) no
C(10) C(19) C(20) C(21) 116.2(5) no
C(10) C(19) C(20) C(29) -61.0(6) no
C(11) C(10) C(19) C(18) 5.2(6) no
C(11) C(10) C(19) C(20) -177.3(4) no
C(11) C(12) C(13) C(14) -174.6(5) no
C(11) C(12) C(13) C(18) 4.8(7) no
C(12) C(11) C(10) C(19) -0.6(6) no
C(12) C(13) C(14) C(15) 178.0(6) no
C(12) C(13) C(18) C(17) -177.2(4) no
C(12) C(13) C(18) C(19) -0.2(6) no
C(13) C(14) C(15) C(16) -0(1) no
C(13) C(18) C(17) C(16) -1.3(7) no
C(13) C(18) C(19) C(20) 177.8(4) no
C(14) C(13) C(18) C(17) 2.2(7) no
C(14) C(13) C(18) C(19) 179.2(4) no
C(14) C(15) C(16) C(17) 1(1) no
C(15) C(14) C(13) C(18) -1.4(8) no
C(15) C(16) C(17) C(18) -0.5(9) no
C(16) C(17) C(18) C(19) -178.3(5) no
C(17) C(18) C(19) C(20) -5.3(6) no
C(18) C(19) C(20) C(21) -66.3(6) no
C(18) C(19) C(20) C(29) 116.5(5) no
C(19) C(20) C(21) C(22) 1.6(8) no
C(19) C(20) C(21) C(26) -178.9(5) no
C(19) C(20) C(29) C(28) 178.5(5) no
C(19) C(20) C(29) C(30) -3.0(7) no
C(20) C(21) C(22) C(23) 179.6(5) no
C(20) C(21) C(26) C(25) -179.0(5) no
C(20) C(21) C(26) C(27) 1.5(7) no
C(20) C(29) C(28) C(27) -0.4(8) no
C(21) C(20) C(29) C(28) 1.2(7) no
C(21) C(20) C(29) C(30) 179.7(4) no
C(21) C(22) C(23) C(24) -0.9(8) no
C(21) C(26) C(25) C(24) -0.4(8) no
C(21) C(26) C(27) C(28) -0.8(8) no
C(22) C(21) C(20) C(29) 178.9(5) no
C(22) C(21) C(26) C(25) 0.5(7) no
C(22) C(21) C(26) C(27) -179.1(5) no
C(22) C(23) C(24) C(25) 1.0(8) no
C(23) C(22) C(21) C(26) 0.2(7) no
C(23) C(24) C(25) C(26) -0.3(8) no
C(24) C(25) C(26) C(27) 179.1(5) no
C(25) C(26) C(27) C(28) 179.7(5) no
C(26) C(21) C(20) C(29) -1.7(7) no
C(26) C(27) C(28) C(29) 0.2(8) no
C(27) C(28) C(29) C(30) -179.0(5) no
C(30) P(1) As(1) C(31) -94.3(2) no
C(30) P(1) As(1) C(32) 7.0(2) no
C(31) As(1) C(32) C(33) -174.3(4) no
C(31) As(1) C(32) C(37) 1.8(4) no
C(32) C(33) C(34) C(35) -0.7(8) no
C(32) C(37) C(36) C(35) -1.7(8) no
C(33) C(32) C(37) C(36) 1.2(7) no
C(33) C(34) C(35) C(36) 0.2(9) no
C(34) C(33) C(32) C(37) -0.1(7) no
C(34) C(35) C(36) C(37) 1.0(9) no
